data_7062670
loop_
_publ_author_name
'Zhang, Jinfang'
'Li, Wenjing'
'Ren, Simeng'
'Zhao, Shunchang'
'Tao, Xingyu'
'Chen, Qinghan'
'Yin, Dejing'
'Zhang, Chi'

_publ_section_title
;
 A new-AIE-ligand-based metal--organic framework &#x201C;turn-on&#x201D;
 sensor with extremely high sensitivity
;
_journal_issue 35
_journal_name_full 'New Journal of Chemistry'
_journal_page_first 16706
_journal_page_last 16712
_journal_paper_doi 10.1039/D3NJ02818F
_journal_volume 47
_journal_year 2023
_chemical_formula_sum 'C24 H16 N2'
_chemical_formula_weight 332.39
_space_group_crystal_system monoclinic
_space_group_IT_number 14
_space_group_name_Hall '-P 2yn'
_space_group_name_H-M_alt 'P 1 21/n 1'
_atom_sites_solution_hydrogens geom
_audit_creation_method SHELXL-2016/6
_audit_update_record
;
2023-05-25 deposited with the CCDC.	2023-08-14 downloaded from the CCDC.
;
_cell_angle_alpha 90
_cell_angle_beta 108.6920(10)
_cell_angle_gamma 90
_cell_formula_units_Z 4
_cell_length_a 9.9292(3)
_cell_length_b 18.0076(5)
_cell_length_c 10.1009(4)
_cell_measurement_reflns_used 5986
_cell_measurement_temperature 273(2)
_cell_measurement_theta_max 26.2255
_cell_measurement_theta_min 3.1068
_cell_volume 1710.79(10)
_computing_structure_refinement 'SHELXL-2016/6 (Sheldrick, 2016)'
_computing_structure_solution 'SHELXT 2014/5 (Sheldrick, 2014)'
_diffrn_ambient_temperature 273(2)
_diffrn_measured_fraction_theta_full 0.992
_diffrn_measured_fraction_theta_max 0.992
_diffrn_measurement_device_type 'Bruker D8 VENTURE'
_diffrn_measurement_method dtprofit.ref
_diffrn_radiation_type MoK\a
_diffrn_radiation_wavelength 0.71073
_diffrn_reflns_av_R_equivalents 0.0437
_diffrn_reflns_av_unetI/netI 0.0294
_diffrn_reflns_Laue_measured_fraction_full 0.992
_diffrn_reflns_Laue_measured_fraction_max 0.992
_diffrn_reflns_limit_h_max 12
_diffrn_reflns_limit_h_min -12
_diffrn_reflns_limit_k_max 22
_diffrn_reflns_limit_k_min -21
_diffrn_reflns_limit_l_max 12
_diffrn_reflns_limit_l_min -12
_diffrn_reflns_number 18441
_diffrn_reflns_point_group_measured_fraction_full 0.992
_diffrn_reflns_point_group_measured_fraction_max 0.992
_diffrn_reflns_theta_full 25.242
_diffrn_reflns_theta_max 26.407
_diffrn_reflns_theta_min 3.107
_diffrn_source 'fine-focus sealed tube'
_exptl_absorpt_coefficient_mu 0.076
_exptl_absorpt_correction_type multi-scan
_exptl_absorpt_process_details 'SADABS 2014/5'
_exptl_crystal_colour colorless
_exptl_crystal_density_diffrn 1.290
_exptl_crystal_description bulk
_exptl_crystal_F_000 696
_exptl_crystal_size_max 0.16
_exptl_crystal_size_mid 0.11
_exptl_crystal_size_min 0.10
_exptl_transmission_factor_max 0.992
_exptl_transmission_factor_min 0.990
_refine_diff_density_max 0.165
_refine_diff_density_min -0.153
_refine_diff_density_rms 0.033
_refine_ls_extinction_method none
_refine_ls_goodness_of_fit_ref 1.019
_refine_ls_hydrogen_treatment constr
_refine_ls_matrix_type full
_refine_ls_number_parameters 235
_refine_ls_number_reflns 3491
_refine_ls_number_restraints 0
_refine_ls_restrained_S_all 1.019
_refine_ls_R_factor_all 0.0599
_refine_ls_R_factor_gt 0.0421
_refine_ls_shift/su_max 0.000
_refine_ls_shift/su_mean 0.000
_refine_ls_structure_factor_coef Fsqd
_refine_ls_weighting_details 'w=1/[\s^2^(Fo^2^)+(0.0605P)^2^+0.1882P] where P=(Fo^2^+2Fc^2^)/3'
_refine_ls_weighting_scheme calc
_refine_ls_wR_factor_gt 0.1002
_refine_ls_wR_factor_ref 0.1079
_reflns_Friedel_coverage 0.000
_reflns_number_gt 2675
_reflns_number_total 3491
_reflns_threshold_expression 'I > 2\s(I)'
_cod_data_source_file d3nj02818f2.cif
_cod_data_source_block 3-L
_cod_depositor_comments 'Adding full bibliography for 7062670--7062671.cif.'
_cod_original_sg_symbol_H-M 'P 21/n'
_cod_database_code 7062670
_shelx_shelxl_version_number 2016/6
_shelx_space_group_comment
;
The symmetry employed for this shelxl refinement is uniquely defined
by the following loop, which should always be used as a source of
symmetry information in preference to the above space-group names.
They are only intended as comments.
;

loop_
_space_group_symop_operation_xyz
'x, y, z'
'-x+1/2, y+1/2, -z+1/2'
'-x, -y, -z'
'x-1/2, -y-1/2, z-1/2'

loop_
_atom_site_label
_atom_site_type_symbol
_atom_site_fract_x
_atom_site_fract_y
_atom_site_fract_z
_atom_site_U_iso_or_equiv
_atom_site_adp_type
_atom_site_occupancy
_atom_site_site_symmetry_order
_atom_site_calc_flag
_atom_site_refinement_flags_posn
_atom_site_refinement_flags_adp
_atom_site_refinement_flags_occupancy
_atom_site_disorder_assembly
_atom_site_disorder_group
N1 N 1.07744(13) 0.29574(7) 0.13409(13) 0.0470(3) Uani 1 1 d . . . . .
N2 N 0.45821(15) 0.25804(8) 0.04147(16) 0.0607(4) Uani 1 1 d . . . . .
C1 C 1.01042(13) -0.00905(7) 0.26468(13) 0.0339(3) Uani 1 1 d . . . . .
C2 C 1.12651(15) -0.05544(8) 0.28594(16) 0.0430(3) Uani 1 1 d . . . . .
H2 H 1.134313 -0.098802 0.337880 0.052 Uiso 1 1 calc R U . . .
C3 C 1.23036(15) -0.03624(9) 0.22874(17) 0.0491(4) Uani 1 1 d . . . . .
H3 H 1.309604 -0.066535 0.243020 0.059 Uiso 1 1 calc R U . . .
C4 C 1.21733(16) 0.02794(9) 0.15011(18) 0.0505(4) Uani 1 1 d . . . . .
H4 H 1.288576 0.040364 0.112667 0.061 Uiso 1 1 calc R U . . .
C5 C 1.10033(15) 0.07394(8) 0.12620(16) 0.0434(4) Uani 1 1 d . . . . .
H5 H 1.091978 0.116355 0.071624 0.052 Uiso 1 1 calc R U . . .
C6 C 0.99525(13) 0.05603(7) 0.18472(14) 0.0336(3) Uani 1 1 d . . . . .
C7 C 0.85284(13) 0.08893(7) 0.16851(13) 0.0318(3) Uani 1 1 d . . . . .
C8 C 0.78733(13) 0.03874(7) 0.24797(13) 0.0328(3) Uani 1 1 d . . . . .
C9 C 0.88505(14) -0.01762(7) 0.30931(14) 0.0344(3) Uani 1 1 d . . . . .
C10 C 0.85857(16) -0.06822(8) 0.40130(15) 0.0435(4) Uani 1 1 d . . . . .
H10 H 0.925372 -0.104402 0.443481 0.052 Uiso 1 1 calc R U . . .
C11 C 0.73194(17) -0.06415(8) 0.42938(16) 0.0492(4) Uani 1 1 d . . . . .
H11 H 0.712167 -0.098438 0.489500 0.059 Uiso 1 1 calc R U . . .
C12 C 0.63400(17) -0.00940(9) 0.36874(16) 0.0479(4) Uani 1 1 d . . . . .
H12 H 0.548630 -0.007506 0.388180 0.057 Uiso 1 1 calc R U . . .
C13 C 0.66098(15) 0.04277(8) 0.27936(15) 0.0411(3) Uani 1 1 d . . . . .
H13 H 0.595284 0.080051 0.240839 0.049 Uiso 1 1 calc R U . . .
C14 C 0.79635(13) 0.15128(7) 0.09706(13) 0.0319(3) Uani 1 1 d . . . . .
C15 C 0.88455(13) 0.20827(7) 0.05729(13) 0.0306(3) Uani 1 1 d . . . . .
C16 C 0.99556(14) 0.24290(8) 0.15904(14) 0.0384(3) Uani 1 1 d . . . . .
H16 H 1.013737 0.227948 0.251252 0.046 Uiso 1 1 calc R U . . .
C17 C 1.04986(16) 0.31653(8) 0.00140(16) 0.0466(4) Uani 1 1 d . . . . .
H17 H 1.106865 0.352911 -0.018764 0.056 Uiso 1 1 calc R U . . .
C18 C 0.94181(16) 0.28703(8) -0.10675(15) 0.0455(4) Uani 1 1 d . . . . .
H18 H 0.925897 0.303570 -0.197721 0.055 Uiso 1 1 calc R U . . .
C19 C 0.85701(14) 0.23261(8) -0.07931(14) 0.0393(3) Uani 1 1 d . . . . .
H19 H 0.782311 0.212431 -0.151266 0.047 Uiso 1 1 calc R U . . .
C20 C 0.64224(13) 0.16877(7) 0.05309(13) 0.0328(3) Uani 1 1 d . . . . .
C21 C 0.53979(14) 0.11947(8) -0.02461(15) 0.0416(3) Uani 1 1 d . . . . .
H21 H 0.566503 0.072960 -0.047523 0.050 Uiso 1 1 calc R U . . .
C22 C 0.39927(15) 0.13946(10) -0.06747(16) 0.0504(4) Uani 1 1 d . . . . .
H22 H 0.329678 0.106947 -0.119690 0.060 Uiso 1 1 calc R U . . .
C23 C 0.36337(17) 0.20830(11) -0.03184(18) 0.0583(5) Uani 1 1 d . . . . .
H23 H 0.267655 0.221210 -0.060213 0.070 Uiso 1 1 calc R U . . .
C24 C 0.59397(15) 0.23722(8) 0.08085(16) 0.0443(4) Uani 1 1 d . . . . .
H24 H 0.661547 0.271302 0.130856 0.053 Uiso 1 1 calc R U . . .

loop_
_atom_site_aniso_label
_atom_site_aniso_U_11
_atom_site_aniso_U_22
_atom_site_aniso_U_33
_atom_site_aniso_U_23
_atom_site_aniso_U_13
_atom_site_aniso_U_12
N1 0.0423(7) 0.0452(7) 0.0471(7) 0.0027(6) 0.0055(6) -0.0131(6)
N2 0.0480(8) 0.0584(9) 0.0745(10) -0.0020(7) 0.0179(7) 0.0153(7)
C1 0.0324(7) 0.0288(6) 0.0360(7) -0.0037(5) 0.0048(5) -0.0022(5)
C2 0.0395(7) 0.0345(7) 0.0490(8) 0.0012(6) 0.0056(6) 0.0055(6)
C3 0.0363(8) 0.0454(8) 0.0627(10) -0.0038(7) 0.0119(7) 0.0102(7)
C4 0.0383(8) 0.0518(9) 0.0679(11) -0.0003(8) 0.0261(7) 0.0036(7)
C5 0.0403(8) 0.0385(8) 0.0556(9) 0.0060(6) 0.0212(7) 0.0028(6)
C6 0.0312(6) 0.0292(6) 0.0387(7) -0.0027(5) 0.0089(5) -0.0004(5)
C7 0.0302(6) 0.0282(6) 0.0370(7) -0.0029(5) 0.0105(5) -0.0018(5)
C8 0.0338(7) 0.0286(6) 0.0356(7) -0.0042(5) 0.0103(6) -0.0050(5)
C9 0.0357(7) 0.0269(6) 0.0367(7) -0.0045(5) 0.0062(6) -0.0062(5)
C10 0.0484(8) 0.0335(7) 0.0436(8) 0.0017(6) 0.0077(7) -0.0074(6)
C11 0.0600(10) 0.0444(8) 0.0448(9) 0.0023(7) 0.0188(7) -0.0171(8)
C12 0.0470(8) 0.0535(9) 0.0490(9) -0.0058(7) 0.0234(7) -0.0118(7)
C13 0.0398(8) 0.0413(8) 0.0449(8) -0.0029(6) 0.0173(6) -0.0007(6)
C14 0.0316(7) 0.0283(6) 0.0353(7) -0.0032(5) 0.0099(5) -0.0012(5)
C15 0.0279(6) 0.0267(6) 0.0348(7) -0.0005(5) 0.0068(5) 0.0022(5)
C16 0.0399(7) 0.0388(7) 0.0320(7) 0.0027(5) 0.0051(6) -0.0057(6)
C17 0.0431(8) 0.0433(8) 0.0545(9) 0.0085(7) 0.0173(7) -0.0055(7)
C18 0.0507(9) 0.0494(9) 0.0374(8) 0.0094(6) 0.0158(7) -0.0004(7)
C19 0.0367(7) 0.0417(8) 0.0344(7) -0.0013(6) 0.0042(6) 0.0003(6)
C20 0.0321(7) 0.0305(7) 0.0353(7) 0.0022(5) 0.0100(5) 0.0001(5)
C21 0.0376(8) 0.0407(7) 0.0452(8) -0.0084(6) 0.0115(6) -0.0033(6)
C22 0.0323(7) 0.0708(11) 0.0441(9) -0.0064(7) 0.0066(6) -0.0103(7)
C23 0.0342(8) 0.0815(13) 0.0583(10) 0.0065(9) 0.0137(7) 0.0149(8)
C24 0.0387(8) 0.0365(8) 0.0552(9) -0.0045(6) 0.0117(7) 0.0023(6)

loop_
_atom_type_symbol
_atom_type_description
_atom_type_scat_dispersion_real
_atom_type_scat_dispersion_imag
_atom_type_scat_source
C C 0.0033 0.0016 'International Tables Vol C Tables 4.2.6.8 and 6.1.1.4'
H H 0.0000 0.0000 'International Tables Vol C Tables 4.2.6.8 and 6.1.1.4'
N N 0.0061 0.0033 'International Tables Vol C Tables 4.2.6.8 and 6.1.1.4'

loop_
_geom_angle_atom_site_label_1
_geom_angle_atom_site_label_2
_geom_angle_atom_site_label_3
_geom_angle
_geom_angle_site_symmetry_1
_geom_angle_site_symmetry_3
_geom_angle_publ_flag
C16 N1 C17 116.84(12) . . ?
C24 N2 C23 116.26(14) . . ?
C2 C1 C6 121.59(12) . . ?
C2 C1 C9 129.63(12) . . ?
C6 C1 C9 108.71(11) . . ?
C3 C2 C1 118.79(13) . . ?
C3 C2 H2 120.6 . . ?
C1 C2 H2 120.6 . . ?
C2 C3 C4 120.34(13) . . ?
C2 C3 H3 119.8 . . ?
C4 C3 H3 119.8 . . ?
C5 C4 C3 121.24(14) . . ?
C5 C4 H4 119.4 . . ?
C3 C4 H4 119.4 . . ?
C4 C5 C6 119.27(13) . . ?
C4 C5 H5 120.4 . . ?
C6 C5 H5 120.4 . . ?
C5 C6 C1 118.75(12) . . ?
C5 C6 C7 132.38(12) . . ?
C1 C6 C7 108.52(11) . . ?
C14 C7 C8 127.73(12) . . ?
C14 C7 C6 127.08(12) . . ?
C8 C7 C6 105.19(10) . . ?
C13 C8 C9 118.91(12) . . ?
C13 C8 C7 132.28(12) . . ?
C9 C8 C7 108.49(11) . . ?
C10 C9 C8 121.25(13) . . ?
C10 C9 C1 129.78(13) . . ?
C8 C9 C1 108.90(11) . . ?
C11 C10 C9 119.04(14) . . ?
C11 C10 H10 120.5 . . ?
C9 C10 H10 120.5 . . ?
C10 C11 C12 120.39(14) . . ?
C10 C11 H11 119.8 . . ?
C12 C11 H11 119.8 . . ?
C11 C12 C13 121.08(14) . . ?
C11 C12 H12 119.5 . . ?
C13 C12 H12 119.5 . . ?
C12 C13 C8 119.31(14) . . ?
C12 C13 H13 120.3 . . ?
C8 C13 H13 120.3 . . ?
C7 C14 C20 123.11(11) . . ?
C7 C14 C15 122.49(11) . . ?
C20 C14 C15 114.40(11) . . ?
C19 C15 C16 116.73(12) . . ?
C19 C15 C14 122.76(11) . . ?
C16 C15 C14 120.42(11) . . ?
N1 C16 C15 124.74(13) . . ?
N1 C16 H16 117.6 . . ?
C15 C16 H16 117.6 . . ?
N1 C17 C18 123.31(14) . . ?
N1 C17 H17 118.3 . . ?
C18 C17 H17 118.3 . . ?
C17 C18 C19 119.26(13) . . ?
C17 C18 H18 120.4 . . ?
C19 C18 H18 120.4 . . ?
C18 C19 C15 119.09(13) . . ?
C18 C19 H19 120.5 . . ?
C15 C19 H19 120.5 . . ?
C24 C20 C21 116.46(12) . . ?
C24 C20 C14 121.29(12) . . ?
C21 C20 C14 122.14(12) . . ?
C22 C21 C20 119.89(14) . . ?
C22 C21 H21 120.1 . . ?
C20 C21 H21 120.1 . . ?
C23 C22 C21 118.64(14) . . ?
C23 C22 H22 120.7 . . ?
C21 C22 H22 120.7 . . ?
N2 C23 C22 123.72(14) . . ?
N2 C23 H23 118.1 . . ?
C22 C23 H23 118.1 . . ?
N2 C24 C20 125.02(14) . . ?
N2 C24 H24 117.5 . . ?
C20 C24 H24 117.5 . . ?

loop_
_geom_bond_atom_site_label_1
_geom_bond_atom_site_label_2
_geom_bond_distance
_geom_bond_site_symmetry_2
_geom_bond_publ_flag
N1 C16 1.3271(18) . ?
N1 C17 1.3328(19) . ?
N2 C24 1.3312(19) . ?
N2 C23 1.338(2) . ?
C1 C2 1.3836(18) . ?
C1 C6 1.4036(18) . ?
C1 C9 1.4617(18) . ?
C2 C3 1.378(2) . ?
C2 H2 0.9300 . ?
C3 C4 1.385(2) . ?
C3 H3 0.9300 . ?
C4 C5 1.384(2) . ?
C4 H4 0.9300 . ?
C5 C6 1.3919(18) . ?
C5 H5 0.9300 . ?
C6 C7 1.4930(17) . ?
C7 C14 1.3552(17) . ?
C7 C8 1.4894(18) . ?
C8 C13 1.3909(18) . ?
C8 C9 1.4037(18) . ?
C9 C10 1.3853(19) . ?
C10 C11 1.377(2) . ?
C10 H10 0.9300 . ?
C11 C12 1.383(2) . ?
C11 H11 0.9300 . ?
C12 C13 1.387(2) . ?
C12 H12 0.9300 . ?
C13 H13 0.9300 . ?
C14 C20 1.4840(17) . ?
C14 C15 1.4857(17) . ?
C15 C19 1.3889(19) . ?
C15 C16 1.3907(17) . ?
C16 H16 0.9300 . ?
C17 C18 1.369(2) . ?
C17 H17 0.9300 . ?
C18 C19 1.377(2) . ?
C18 H18 0.9300 . ?
C19 H19 0.9300 . ?
C20 C24 1.3834(19) . ?
C20 C21 1.3881(18) . ?
C21 C22 1.370(2) . ?
C21 H21 0.9300 . ?
C22 C23 1.369(2) . ?
C22 H22 0.9300 . ?
C23 H23 0.9300 . ?
C24 H24 0.9300 . ?

loop_
_geom_torsion_atom_site_label_1
_geom_torsion_atom_site_label_2
_geom_torsion_atom_site_label_3
_geom_torsion_atom_site_label_4
_geom_torsion
_geom_torsion_site_symmetry_1
_geom_torsion_site_symmetry_2
_geom_torsion_site_symmetry_3
_geom_torsion_site_symmetry_4
_geom_torsion_publ_flag
C6 C1 C2 C3 1.1(2) . . . . ?
C9 C1 C2 C3 177.76(13) . . . . ?
C1 C2 C3 C4 -0.8(2) . . . . ?
C2 C3 C4 C5 -0.4(2) . . . . ?
C3 C4 C5 C6 1.3(2) . . . . ?
C4 C5 C6 C1 -1.0(2) . . . . ?
C4 C5 C6 C7 -173.28(14) . . . . ?
C2 C1 C6 C5 -0.2(2) . . . . ?
C9 C1 C6 C5 -177.50(12) . . . . ?
C2 C1 C6 C7 173.81(12) . . . . ?
C9 C1 C6 C7 -3.50(14) . . . . ?
C5 C6 C7 C14 -6.2(2) . . . . ?
C1 C6 C7 C14 -179.04(13) . . . . ?
C5 C6 C7 C8 174.06(14) . . . . ?
C1 C6 C7 C8 1.18(14) . . . . ?
C14 C7 C8 C13 -4.9(2) . . . . ?
C6 C7 C8 C13 174.91(14) . . . . ?
C14 C7 C8 C9 -178.10(13) . . . . ?
C6 C7 C8 C9 1.68(13) . . . . ?
C13 C8 C9 C10 -0.88(19) . . . . ?
C7 C8 C9 C10 173.41(11) . . . . ?
C13 C8 C9 C1 -178.12(11) . . . . ?
C7 C8 C9 C1 -3.83(14) . . . . ?
C2 C1 C9 C10 10.7(2) . . . . ?
C6 C1 C9 C10 -172.28(13) . . . . ?
C2 C1 C9 C8 -172.38(13) . . . . ?
C6 C1 C9 C8 4.64(14) . . . . ?
C8 C9 C10 C11 1.9(2) . . . . ?
C1 C9 C10 C11 178.54(13) . . . . ?
C9 C10 C11 C12 -1.3(2) . . . . ?
C10 C11 C12 C13 -0.4(2) . . . . ?
C11 C12 C13 C8 1.5(2) . . . . ?
C9 C8 C13 C12 -0.8(2) . . . . ?
C7 C8 C13 C12 -173.50(13) . . . . ?
C8 C7 C14 C20 -17.8(2) . . . . ?
C6 C7 C14 C20 162.47(12) . . . . ?
C8 C7 C14 C15 161.65(12) . . . . ?
C6 C7 C14 C15 -18.1(2) . . . . ?
C7 C14 C15 C19 125.91(14) . . . . ?
C20 C14 C15 C19 -54.59(17) . . . . ?
C7 C14 C15 C16 -57.70(17) . . . . ?
C20 C14 C15 C16 121.80(13) . . . . ?
C17 N1 C16 C15 0.0(2) . . . . ?
C19 C15 C16 N1 -1.5(2) . . . . ?
C14 C15 C16 N1 -178.07(13) . . . . ?
C16 N1 C17 C18 1.0(2) . . . . ?
N1 C17 C18 C19 -0.6(2) . . . . ?
C17 C18 C19 C15 -0.9(2) . . . . ?
C16 C15 C19 C18 1.83(19) . . . . ?
C14 C15 C19 C18 178.35(12) . . . . ?
C7 C14 C20 C24 129.74(15) . . . . ?
C15 C14 C20 C24 -49.76(17) . . . . ?
C7 C14 C20 C21 -54.08(19) . . . . ?
C15 C14 C20 C21 126.42(13) . . . . ?
C24 C20 C21 C22 -1.0(2) . . . . ?
C14 C20 C21 C22 -177.34(13) . . . . ?
C20 C21 C22 C23 -0.1(2) . . . . ?
C24 N2 C23 C22 -0.4(3) . . . . ?
C21 C22 C23 N2 0.9(3) . . . . ?
C23 N2 C24 C20 -0.8(2) . . . . ?
C21 C20 C24 N2 1.5(2) . . . . ?
C14 C20 C24 N2 177.91(14) . . . . ?
